data_7060470
loop_
_publ_author_name
'Kukkonen, Esa'
'Lahtinen, Elmeri'
'Myllyperki\"o, Pasi'
'Haukka, Matti'
'Konu, Jari'

_publ_section_title
;
 Nonlinear optical properties of diaromatic stilbene, butadiene and
 thiophene derivatives
;
_journal_issue 15
_journal_name_full 'New Journal of Chemistry'
_journal_page_first 6640
_journal_page_last 6650
_journal_paper_doi 10.1039/D1NJ00456E
_journal_volume 45
_journal_year 2021
_chemical_formula_moiety 'C16 H16 N2 O2'
_chemical_formula_sum 'C16 H16 N2 O2'
_chemical_formula_weight 268.31
_space_group_crystal_system monoclinic
_space_group_IT_number 4
_space_group_name_Hall 'P 2yb'
_space_group_name_H-M_alt 'P 1 21 1'
_atom_sites_solution_hydrogens geom
_atom_sites_solution_primary dual
_audit_creation_date 2021-03-04
_audit_creation_method
;
Olex2 1.2
(compiled 2018.05.29 svn.r3508 for OlexSys, GUI svn.r5506)
;
_audit_update_record
;
2021-03-12 deposited with the CCDC.	2021-03-19 downloaded from the CCDC.
;
_cell_angle_alpha 90
_cell_angle_beta 96.417(7)
_cell_angle_gamma 90
_cell_formula_units_Z 2
_cell_length_a 5.9378(4)
_cell_length_b 7.3721(7)
_cell_length_c 15.3569(12)
_cell_measurement_reflns_used 1219
_cell_measurement_temperature 120.01(10)
_cell_measurement_theta_max 74.6780
_cell_measurement_theta_min 2.8290
_cell_volume 668.02(9)
_computing_cell_refinement 'CrysAlisPro 1.171.38.43 (Rigaku OD, 2015)'
_computing_data_collection 'CrysAlisPro 1.171.38.43 (Rigaku OD, 2015)'
_computing_data_reduction 'CrysAlisPro 1.171.38.43 (Rigaku OD, 2015)'
_computing_molecular_graphics 'Olex2 (Dolomanov et al., 2009)'
_computing_publication_material 'Olex2 (Dolomanov et al., 2009)'
_computing_structure_refinement 'ShelXL (Sheldrick, 2015)'
_computing_structure_solution 'ShelXD (Sheldrick, 2008)'
_diffrn_ambient_environment N~2~
_diffrn_ambient_temperature 120.01(10)
_diffrn_detector 'CCD plate'
_diffrn_detector_area_resol_mean 5.1977
_diffrn_detector_type Atlas
_diffrn_measured_fraction_theta_full 0.997
_diffrn_measured_fraction_theta_max 0.973
_diffrn_measurement_details
;
List of Runs (angles in degrees, time in seconds):

  # Type    Start    End  Width  t~exp~   \w     \q     \k     \f   Frames
#--------------------------------------------------------------------------
  1  \w    -95.00 -51.00   1.00   10.00    --  -41.65 125.00-180.00   44
  2  \w    -67.00  24.00   1.00   10.00    --  -41.65  57.00 120.00   91
  3  \w    -66.00  33.00   1.00   10.00    --  -41.65  37.00 -90.00   99
  4  \w   -113.00 -20.00   1.00   10.00    --  -41.65 -57.00 -30.00   93
  5  \w    106.00 163.00   1.00   80.00    --  112.00 111.00 -30.00   57
  6  \w     45.00 116.00   1.00   80.00    --  112.00-111.00  60.00   71
  7  \w     39.00 129.00   1.00   80.00    --  112.00 -77.00-120.00   90
  8  \w     45.00 109.00   1.00   80.00    --  112.00 -94.00-180.00   64
  9  \w    101.00 168.00   1.00   80.00    --  112.00  77.00  60.00   67
 10  \w     49.00 125.00   1.00   80.00    --  112.00 -45.00   0.00   76
 11  \w     82.00 108.00   1.00   80.00    --  112.00  77.00 120.00   26
 12  \w    132.00 176.00   1.00   80.00    --  112.00  77.00 120.00   44
 13  \w     86.00 173.00   1.00   80.00    --  112.00  45.00  30.00   87
 14  \w    102.00 172.00   1.00   80.00    --  112.00  61.00 -60.00   70
;
_diffrn_measurement_device 'four-circle diffractometer'
_diffrn_measurement_device_type 'SuperNova, Dual, Cu at zero, Atlas'
_diffrn_measurement_method '\w scans'
_diffrn_orient_matrix_type 'CrysAlisPro convention (1999,Acta A55,543-557)'
_diffrn_orient_matrix_UB_11 -0.1336932000
_diffrn_orient_matrix_UB_12 -0.1766289000
_diffrn_orient_matrix_UB_13 0.0100555000
_diffrn_orient_matrix_UB_21 0.2205563000
_diffrn_orient_matrix_UB_22 -0.0961701000
_diffrn_orient_matrix_UB_23 0.0367385000
_diffrn_orient_matrix_UB_31 -0.0409957000
_diffrn_orient_matrix_UB_32 0.0566809000
_diffrn_orient_matrix_UB_33 0.0934656000
_diffrn_radiation_monochromator mirror
_diffrn_radiation_probe x-ray
_diffrn_radiation_type CuK\a
_diffrn_radiation_wavelength 1.54184
_diffrn_reflns_av_R_equivalents 0.0322
_diffrn_reflns_av_unetI/netI 0.0437
_diffrn_reflns_Laue_measured_fraction_full 0.997
_diffrn_reflns_Laue_measured_fraction_max 0.973
_diffrn_reflns_limit_h_max 7
_diffrn_reflns_limit_h_min -7
_diffrn_reflns_limit_k_max 9
_diffrn_reflns_limit_k_min -8
_diffrn_reflns_limit_l_max 19
_diffrn_reflns_limit_l_min -15
_diffrn_reflns_number 3947
_diffrn_reflns_point_group_measured_fraction_full 0.813
_diffrn_reflns_point_group_measured_fraction_max 0.780
_diffrn_reflns_theta_full 67.684
_diffrn_reflns_theta_max 76.761
_diffrn_reflns_theta_min 2.896
_diffrn_source 'micro-focus sealed X-ray tube'
_diffrn_source_type 'SuperNova (Cu) X-ray Source'
_exptl_absorpt_coefficient_mu 0.719
_exptl_absorpt_correction_T_max 0.971
_exptl_absorpt_correction_T_min 0.922
_exptl_absorpt_correction_type analytical
_exptl_absorpt_process_details
;
CrysAlisPro 1.171.38.43 (Rigaku Oxford Diffraction, 2015)
Analytical numeric absorption correction using a multifaceted crystal
			model based on expressions derived by R.C. Clark & J.S. Reid.
(Clark, R. C. & Reid, J. S. (1995). Acta Cryst. A51, 887-897)
Empirical absorption correction using spherical harmonics,
 implemented in SCALE3 ABSPACK scaling algorithm.
;
_exptl_crystal_colour red
_exptl_crystal_colour_primary red
_exptl_crystal_density_diffrn 1.334
_exptl_crystal_description block
_exptl_crystal_F_000 284
_exptl_crystal_size_max 0.126
_exptl_crystal_size_mid 0.054
_exptl_crystal_size_min 0.034
_refine_diff_density_max 0.356
_refine_diff_density_min -0.293
_refine_diff_density_rms 0.058
_refine_ls_abs_structure_details
;
 Flack x determined using 410 quotients [(I+)-(I-)]/[(I+)+(I-)]
 (Parsons, Flack and Wagner, Acta Cryst. B69 (2013) 249-259).
;
_refine_ls_abs_structure_Flack -0.2(10)
_refine_ls_extinction_method none
_refine_ls_goodness_of_fit_ref 1.101
_refine_ls_hydrogen_treatment constr
_refine_ls_matrix_type full
_refine_ls_number_parameters 217
_refine_ls_number_reflns 2194
_refine_ls_number_restraints 4
_refine_ls_restrained_S_all 1.109
_refine_ls_R_factor_all 0.1051
_refine_ls_R_factor_gt 0.0855
_refine_ls_shift/su_max 0.000
_refine_ls_shift/su_mean 0.000
_refine_ls_structure_factor_coef Fsqd
_refine_ls_weighting_details 'w=1/[\s^2^(Fo^2^)+(0.1281P)^2^+0.3516P] where P=(Fo^2^+2Fc^2^)/3'
_refine_ls_weighting_scheme calc
_refine_ls_wR_factor_gt 0.2365
_refine_ls_wR_factor_ref 0.2602
_reflns_Friedel_coverage 0.483
_reflns_Friedel_fraction_full 0.595
_reflns_Friedel_fraction_max 0.553
_reflns_number_gt 1671
_reflns_number_total 2194
_reflns_threshold_expression 'I > 2\s(I)'
_cod_data_source_file d1nj00456e2.cif
_cod_data_source_block compound_1e
_cod_depositor_comments 'Adding full bibliography for 7060468--7060480.cif.'
_cod_database_code 7060470
_shelx_shelxl_version_number 2018/3
_chemical_oxdiff_formula 'C11 H10 N O'
_shelx_space_group_comment
;
The symmetry employed for this shelxl refinement is uniquely defined
by the following loop, which should always be used as a source of
symmetry information in preference to the above space-group names.
They are only intended as comments.
;
_reflns_odcompleteness_completeness 99.57
_reflns_odcompleteness_iscentric 1
_reflns_odcompleteness_theta 69.95
_olex2_refinement_description
;
1. Fixed Uiso
 At 1.2 times of:
  All C(H) groups
 At 1.5 times of:
  All C(H,H,H) groups
2. Restrained distances
 C8B-C7B
 1.3 with sigma of 0.02
 C9-C8B
 1.4 with sigma of 0.02
 C7B-C4
 1.4 with sigma of 0.02
3. Uiso/Uaniso restraints and constraints
Uanis(C8B) = Uanis(C7B)
Uanis(C13B) = Uanis(C14B) = Uanis(C10B) = Uanis(C11B)
Uanis(C13A) = Uanis(C14A) = Uanis(C10A) = Uanis(C11A)
Uanis(O2B) = Uanis(O1B)
Uanis(C3B) = Uanis(C2B) = Uanis(C6B) = Uanis(C5B)
Uanis(C16B) = Uanis(C15B)
Uanis(C5A) = Uanis(C6A) = Uanis(C2A) = Uanis(C3A)
4. Others
 Fixed Sof: O1A(0.6) O2A(0.6) C2A(0.6) H2A(0.6) C3A(0.6) H3A(0.6) C5A(0.6)
 H5A(0.6) C6A(0.6) H6A(0.6) C7A(0.75) H7A(0.75) C8A(0.75) H8A(0.75) C10A(0.6)
 H10A(0.6) C11A(0.6) H11A(0.6) C13A(0.6) H13A(0.6) C14A(0.6) H14A(0.6)
 C15A(0.6) H15A(0.6) H15B(0.6) H15C(0.6) C16A(0.6) H16A(0.6) H16B(0.6)
 H16C(0.6) O1B(0.4) O2B(0.4) C3B(0.4) H3B(0.4) C2B(0.4) H2B(0.4) C6B(0.4)
 H6B(0.4) C5B(0.4) H5B(0.4) C7B(0.25) H7B(0.25) C8B(0.25) H8B(0.25) C11B(0.4)
 H11B(0.4) C10B(0.4) H10B(0.4) C14B(0.4) H14B(0.4) C13B(0.4) H13B(0.4)
 C15B(0.4) H15D(0.4) H15E(0.4) H15F(0.4) C16B(0.4) H16D(0.4) H16E(0.4) H16F(0.4)
5.a Me refined with riding coordinates:
 C15A(H15A,H15B,H15C), C16A(H16A,H16B,H16C), C15B(H15D,H15E,H15F), C16B(H16D,
 H16E,H16F)
5.b Aromatic/amide H refined with riding coordinates:
 C2A(H2A), C3A(H3A), C5A(H5A), C6A(H6A), C7A(H7A), C8A(H8A), C10A(H10A),
 C11A(H11A), C13A(H13A), C14A(H14A), C3B(H3B), C2B(H2B), C6B(H6B), C5B(H5B),
 C7B(H7B), C8B(H8B), C11B(H11B), C10B(H10B), C14B(H14B), C13B(H13B)
;
_ins_header
;
TITL ek1918_a_P21 in P2(1) 
REM P2(1) (#4 in standard setting)
CELL 1.54184   5.937789   7.372117  15.356879  90.0000  96.4174  90.0000
ZERR    3.00   0.000429   0.000681   0.001194   0.0000   0.0066   0.0000
LATT -1
SYMM -x, y+1/2,-z 
SFAC C H N O
UNIT 33.00 30.00 3.00 3.00
TREF
HKLF 4
END
;
_olex2_submission_special_instructions 'No special instructions were received'
_oxdiff_exptl_absorpt_empirical_details
;
Empirical correction (ABSPACK) includes:
- Absorption correction using spherical harmonics
- Frame scaling
;
_oxdiff_exptl_absorpt_empirical_full_max 1.308
_oxdiff_exptl_absorpt_empirical_full_min 0.758

loop_
_space_group_symop_operation_xyz
'x, y, z'
'-x, y+1/2, -z'

loop_
_atom_site_label
_atom_site_type_symbol
_atom_site_fract_x
_atom_site_fract_y
_atom_site_fract_z
_atom_site_U_iso_or_equiv
_atom_site_adp_type
_atom_site_occupancy
_atom_site_site_symmetry_order
_atom_site_calc_flag
_atom_site_refinement_flags_posn
_atom_site_refinement_flags_adp
_atom_site_refinement_flags_occupancy
_atom_site_disorder_assembly
_atom_site_disorder_group
N1 N 1.1144(6) 1.6311(9) 1.1436(2) 0.0401(9) Uani 1 1 d . . . . .
N2 N 0.4092(5) 1.6271(8) 1.86395(19) 0.0360(8) Uani 1 1 d . . . . .
O1A O 0.9980(15) 1.7130(15) 1.0847(5) 0.066(2) Uani 0.6 1 d . . P A 1
O2A O 1.2888(15) 1.5550(16) 1.1317(7) 0.075(3) Uani 0.6 1 d . . P A 1
C2A C 1.1709(13) 1.5470(11) 1.2969(7) 0.0365(11) Uani 0.6 1 d . . P B 1
H2A H 1.307268 1.494259 1.285979 0.044 Uiso 0.6 1 calc R . P B 1
C3A C 1.1074(14) 1.5425(11) 1.3780(7) 0.0365(11) Uani 0.6 1 d . . P B 1
H3A H 1.199513 1.484518 1.422480 0.044 Uiso 0.6 1 calc R . P B 1
C5A C 0.7612(13) 1.7104(10) 1.3264(7) 0.0365(11) Uani 0.6 1 d . . P B 1
H5A H 0.623012 1.762189 1.335613 0.044 Uiso 0.6 1 calc R . P B 1
C6A C 0.8342(14) 1.7147(10) 1.2436(7) 0.0365(11) Uani 0.6 1 d . . P B 1
H6A H 0.749402 1.774125 1.197601 0.044 Uiso 0.6 1 calc R . P B 1
C7A C 0.8455(8) 1.6140(14) 1.4883(3) 0.0347(14) Uani 0.75 1 d . . P B 1
H7A H 0.965914 1.587822 1.530506 0.042 Uiso 0.75 1 calc R . P B 1
C8A C 0.6484(9) 1.6360(14) 1.5168(3) 0.0331(13) Uani 0.75 1 d . . P B 1
H8A H 0.526467 1.657312 1.474573 0.040 Uiso 0.75 1 calc R . P B 1
C10A C 0.7301(13) 1.5535(11) 1.6729(6) 0.0328(10) Uani 0.6 1 d . . P B 1
H10A H 0.864598 1.499270 1.660887 0.039 Uiso 0.6 1 calc R . P B 1
C11A C 0.6758(14) 1.5495(11) 1.7607(6) 0.0328(10) Uani 0.6 1 d . . P B 1
H11A H 0.773930 1.495199 1.804486 0.039 Uiso 0.6 1 calc R . P B 1
C13A C 0.3360(14) 1.7095(11) 1.7093(6) 0.0328(10) Uani 0.6 1 d . . P B 1
H13A H 0.201271 1.766019 1.719229 0.039 Uiso 0.6 1 calc R . P B 1
C14A C 0.4013(13) 1.7057(11) 1.6239(6) 0.0328(10) Uani 0.6 1 d . . P B 1
H14A H 0.305435 1.756202 1.578276 0.039 Uiso 0.6 1 calc R . P B 1
C15A C 0.2261(17) 1.7418(17) 1.8843(8) 0.049(2) Uani 0.6 1 d . . P C 1
H15A H 0.202295 1.725683 1.944659 0.073 Uiso 0.6 1 calc R . P C 1
H15B H 0.263500 1.866251 1.874405 0.073 Uiso 0.6 1 calc R . P C 1
H15C H 0.090392 1.710073 1.847541 0.073 Uiso 0.6 1 calc R . P C 1
C16A C 0.566(3) 1.564(3) 1.9368(9) 0.076(5) Uani 0.6 1 d . . P C 1
H16A H 0.496194 1.571934 1.990006 0.115 Uiso 0.6 1 calc R . P C 1
H16B H 0.606713 1.440102 1.926867 0.115 Uiso 0.6 1 calc R . P C 1
H16C H 0.700257 1.637877 1.941632 0.115 Uiso 0.6 1 calc R . P C 1
O1B O 0.997(2) 1.5314(18) 1.0857(6) 0.0522(19) Uani 0.4 1 d . . P A 2
O2B O 1.288(2) 1.6973(19) 1.1329(6) 0.0522(19) Uani 0.4 1 d . . P A 2
C3B C 1.091(2) 1.712(2) 1.3807(7) 0.0382(16) Uani 0.4 1 d . . P B 2
H3B H 1.173554 1.774455 1.426332 0.046 Uiso 0.4 1 calc R . P B 2
C2B C 1.172(2) 1.713(2) 1.2972(7) 0.0382(16) Uani 0.4 1 d . . P B 2
H2B H 1.308254 1.768448 1.288023 0.046 Uiso 0.4 1 calc R . P B 2
C1 C 1.0374(6) 1.6281(8) 1.2306(2) 0.0291(8) Uani 1 1 d . . . . .
C6B C 0.837(3) 1.5409(19) 1.2426(7) 0.0382(16) Uani 0.4 1 d . . P B 2
H6B H 0.748567 1.481635 1.197409 0.046 Uiso 0.4 1 calc R . P B 2
C5B C 0.774(2) 1.5493(19) 1.3306(7) 0.0382(16) Uani 0.4 1 d . . P B 2
H5B H 0.637166 1.497440 1.341109 0.046 Uiso 0.4 1 calc R . P B 2
C4 C 0.8995(7) 1.6258(10) 1.3976(3) 0.0399(10) Uani 1 1 d D . . . .
C7B C 0.724(4) 1.658(7) 1.4563(13) 0.087(8) Uani 0.25 1 d D . P B 2
H7B H 0.586562 1.710244 1.434111 0.105 Uiso 0.25 1 calc R . P B 2
C8B C 0.757(4) 1.615(7) 1.5376(14) 0.087(8) Uani 0.25 1 d D . P B 2
H8B H 0.899263 1.567652 1.556356 0.105 Uiso 0.25 1 calc R . P B 2
C11B C 0.681(2) 1.703(2) 1.7625(7) 0.0375(16) Uani 0.4 1 d . . P B 2
H11B H 0.775823 1.752747 1.808707 0.045 Uiso 0.4 1 calc R . P B 2
C10B C 0.750(2) 1.7081(19) 1.6803(7) 0.0375(16) Uani 0.4 1 d . . P B 2
H10B H 0.889063 1.758716 1.671276 0.045 Uiso 0.4 1 calc R . P B 2
C9 C 0.5990(7) 1.6309(9) 1.6062(2) 0.0374(10) Uani 1 1 d D . . . .
C14B C 0.386(2) 1.547(2) 1.6285(7) 0.0375(16) Uani 0.4 1 d . . P B 2
H14B H 0.287038 1.493431 1.584621 0.045 Uiso 0.4 1 calc R . P B 2
C13B C 0.334(2) 1.548(2) 1.7111(8) 0.0375(16) Uani 0.4 1 d . . P B 2
H13B H 0.199660 1.492504 1.723091 0.045 Uiso 0.4 1 calc R . P B 2
C12 C 0.4735(6) 1.6279(8) 1.7804(2) 0.0289(8) Uani 1 1 d . . . . .
C15B C 0.232(3) 1.507(2) 1.8855(8) 0.046(3) Uani 0.4 1 d . . P C 2
H15D H 0.208318 1.523779 1.945804 0.069 Uiso 0.4 1 calc R . P C 2
H15E H 0.094306 1.534539 1.848816 0.069 Uiso 0.4 1 calc R . P C 2
H15F H 0.274854 1.383936 1.876150 0.069 Uiso 0.4 1 calc R . P C 2
C16B C 0.584(3) 1.665(3) 1.9357(10) 0.046(3) Uani 0.4 1 d . . P C 2
H16D H 0.518954 1.660285 1.990205 0.069 Uiso 0.4 1 calc R . P C 2
H16E H 0.701653 1.575393 1.936196 0.069 Uiso 0.4 1 calc R . P C 2
H16F H 0.646067 1.783001 1.928133 0.069 Uiso 0.4 1 calc R . P C 2

loop_
_atom_site_aniso_label
_atom_site_aniso_U_11
_atom_site_aniso_U_22
_atom_site_aniso_U_33
_atom_site_aniso_U_23
_atom_site_aniso_U_13
_atom_site_aniso_U_12
N1 0.0457(19) 0.043(2) 0.0338(17) 0.007(2) 0.0114(13) -0.002(3)
N2 0.0397(17) 0.0404(19) 0.0302(15) -0.004(2) 0.0143(12) -0.005(3)
O1A 0.068(4) 0.092(7) 0.036(3) 0.019(3) -0.008(3) -0.015(4)
O2A 0.062(5) 0.081(7) 0.091(6) 0.005(5) 0.054(4) 0.024(5)
C2A 0.0251(18) 0.0181(16) 0.067(3) -0.0043(18) 0.0089(17) 0.0030(14)
C3A 0.0251(18) 0.0181(16) 0.067(3) -0.0043(18) 0.0089(17) 0.0030(14)
C5A 0.0251(18) 0.0181(16) 0.067(3) -0.0043(18) 0.0089(17) 0.0030(14)
C6A 0.0251(18) 0.0181(16) 0.067(3) -0.0043(18) 0.0089(17) 0.0030(14)
C7A 0.019(2) 0.059(4) 0.025(2) -0.006(3) -0.001(2) 0.002(3)
C8A 0.018(2) 0.051(4) 0.029(2) 0.009(3) 0.0008(18) -0.002(3)
C10A 0.0266(18) 0.0247(18) 0.048(3) -0.0009(17) 0.0084(16) -0.0052(16)
C11A 0.0266(18) 0.0247(18) 0.048(3) -0.0009(17) 0.0084(16) -0.0052(16)
C13A 0.0266(18) 0.0247(18) 0.048(3) -0.0009(17) 0.0084(16) -0.0052(16)
C14A 0.0266(18) 0.0247(18) 0.048(3) -0.0009(17) 0.0084(16) -0.0052(16)
C15A 0.031(4) 0.061(7) 0.058(6) 0.002(5) 0.018(4) 0.004(4)
C16A 0.089(9) 0.096(11) 0.049(6) 0.036(7) 0.028(6) 0.060(10)
O1B 0.076(5) 0.060(5) 0.023(3) 0.005(3) 0.014(3) 0.003(4)
O2B 0.076(5) 0.060(5) 0.023(3) 0.005(3) 0.014(3) 0.003(4)
C3B 0.052(4) 0.054(4) 0.009(2) 0.004(2) 0.005(2) 0.012(3)
C2B 0.052(4) 0.054(4) 0.009(2) 0.004(2) 0.005(2) 0.012(3)
C1 0.0294(16) 0.0314(19) 0.0274(16) 0.000(2) 0.0071(12) 0.003(2)
C6B 0.052(4) 0.054(4) 0.009(2) 0.004(2) 0.005(2) 0.012(3)
C5B 0.052(4) 0.054(4) 0.009(2) 0.004(2) 0.005(2) 0.012(3)
C4 0.049(2) 0.034(2) 0.040(2) 0.000(3) 0.0192(16) 0.010(3)
C7B 0.037(8) 0.17(3) 0.060(10) -0.044(15) 0.013(8) 0.015(13)
C8B 0.037(8) 0.17(3) 0.060(10) -0.044(15) 0.013(8) 0.015(13)
C11B 0.046(4) 0.051(4) 0.015(3) 0.002(2) 0.003(2) -0.006(3)
C10B 0.046(4) 0.051(4) 0.015(3) 0.002(2) 0.003(2) -0.006(3)
C9 0.048(2) 0.030(2) 0.0356(18) -0.003(3) 0.0112(15) -0.013(3)
C14B 0.046(4) 0.051(4) 0.015(3) 0.002(2) 0.003(2) -0.006(3)
C13B 0.046(4) 0.051(4) 0.015(3) 0.002(2) 0.003(2) -0.006(3)
C12 0.0304(16) 0.0300(19) 0.0274(16) 0.007(2) 0.0082(12) 0.002(2)
C15B 0.051(6) 0.070(9) 0.019(4) 0.000(4) 0.015(4) -0.020(6)
C16B 0.051(6) 0.070(9) 0.019(4) 0.000(4) 0.015(4) -0.020(6)

loop_
_atom_type_symbol
_atom_type_description
_atom_type_scat_dispersion_real
_atom_type_scat_dispersion_imag
_atom_type_scat_source
C C 0.0181 0.0091 'International Tables Vol C Tables 4.2.6.8 and 6.1.1.4'
H H 0.0000 0.0000 'International Tables Vol C Tables 4.2.6.8 and 6.1.1.4'
N N 0.0311 0.0180 'International Tables Vol C Tables 4.2.6.8 and 6.1.1.4'
O O 0.0492 0.0322 'International Tables Vol C Tables 4.2.6.8 and 6.1.1.4'

loop_
_exptl_crystal_face_index_h
_exptl_crystal_face_index_k
_exptl_crystal_face_index_l
_exptl_crystal_face_perp_dist
0 -1 -6 0.0165
-3 -1 -2 0.0385
0 1 6 0.0175
3 1 2 0.0565
0 -1 0 0.0235
0 1 0 0.0175

loop_
_geom_angle_atom_site_label_1
_geom_angle_atom_site_label_2
_geom_angle_atom_site_label_3
_geom_angle
_geom_angle_site_symmetry_1
_geom_angle_site_symmetry_3
_geom_angle_publ_flag
O1A N1 C1 118.1(6) . . ?
O2A N1 O1A 122.4(7) . . ?
O2A N1 C1 119.4(6) . . ?
O1B N1 C1 114.9(6) . . ?
O2B N1 O1B 123.7(8) . . ?
O2B N1 C1 120.4(6) . . ?
C15A N2 C16A 117.2(7) . . ?
C12 N2 C15A 119.6(6) . . ?
C12 N2 C16A 119.8(6) . . ?
C12 N2 C15B 120.1(7) . . ?
C12 N2 C16B 117.2(7) . . ?
C15B N2 C16B 114.9(9) . . ?
C3A C2A H2A 119.8 . . ?
C3A C2A C1 120.4(7) . . ?
C1 C2A H2A 119.8 . . ?
C2A C3A H3A 119.4 . . ?
C2A C3A C4 121.3(8) . . ?
C4 C3A H3A 119.4 . . ?
C6A C5A H5A 120.1 . . ?
C6A C5A C4 119.8(6) . . ?
C4 C5A H5A 120.1 . . ?
C5A C6A H6A 120.6 . . ?
C5A C6A C1 118.9(8) . . ?
C1 C6A H6A 120.6 . . ?
C8A C7A H7A 116.2 . . ?
C8A C7A C4 127.7(5) . . ?
C4 C7A H7A 116.2 . . ?
C7A C8A H8A 116.4 . . ?
C7A C8A C9 127.2(5) . . ?
C9 C8A H8A 116.4 . . ?
C11A C10A H10A 118.0 . . ?
C9 C10A H10A 118.0 . . ?
C9 C10A C11A 124.0(7) . . ?
C10A C11A H11A 120.4 . . ?
C12 C11A C10A 119.3(7) . . ?
C12 C11A H11A 120.4 . . ?
C14A C13A H13A 119.6 . . ?
C14A C13A C12 120.8(7) . . ?
C12 C13A H13A 119.6 . . ?
C13A C14A H14A 119.0 . . ?
C9 C14A C13A 122.1(8) . . ?
C9 C14A H14A 119.0 . . ?
N2 C15A H15A 109.5 . . ?
N2 C15A H15B 109.5 . . ?
N2 C15A H15C 109.5 . . ?
H15A C15A H15B 109.5 . . ?
H15A C15A H15C 109.5 . . ?
H15B C15A H15C 109.5 . . ?
N2 C16A H16A 109.5 . . ?
N2 C16A H16B 109.5 . . ?
N2 C16A H16C 109.5 . . ?
H16A C16A H16B 109.5 . . ?
H16A C16A H16C 109.5 . . ?
H16B C16A H16C 109.5 . . ?
C2B C3B H3B 118.2 . . ?
C4 C3B H3B 118.2 . . ?
C4 C3B C2B 123.5(12) . . ?
C3B C2B H2B 121.9 . . ?
C1 C2B C3B 116.2(12) . . ?
C1 C2B H2B 121.9 . . ?
C2A C1 N1 118.5(5) . . ?
C2A C1 C6A 122.3(6) . . ?
C6A C1 N1 119.2(5) . . ?
C2B C1 N1 117.3(6) . . ?
C2B C1 C6B 123.3(7) . . ?
C6B C1 N1 119.4(5) . . ?
C1 C6B H6B 122.6 . . ?
C1 C6B C5B 114.8(10) . . ?
C5B C6B H6B 122.6 . . ?
C6B C5B H5B 117.8 . . ?
C4 C5B C6B 124.4(12) . . ?
C4 C5B H5B 117.8 . . ?
C3A C4 C7A 117.2(6) . . ?
C5A C4 C3A 117.2(6) . . ?
C5A C4 C7A 125.6(6) . . ?
C3B C4 C7B 135.1(19) . . ?
C5B C4 C3B 117.6(8) . . ?
C5B C4 C7B 99.7(13) . . ?
C4 C7B H7B 119.5 . . ?
C8B C7B C4 121(2) . . ?
C8B C7B H7B 119.5 . . ?
C7B C8B H8B 115.5 . . ?
C7B C8B C9 129(2) . . ?
C9 C8B H8B 115.5 . . ?
C10B C11B H11B 118.3 . . ?
C10B C11B C12 123.3(11) . . ?
C12 C11B H11B 118.3 . . ?
C11B C10B H10B 120.7 . . ?
C11B C10B C9 118.6(10) . . ?
C9 C10B H10B 120.7 . . ?
C10A C9 C8A 125.3(6) . . ?
C10A C9 C14A 117.6(6) . . ?
C14A C9 C8A 117.2(6) . . ?
C10B C9 C8B 101.4(13) . . ?
C10B C9 C14B 116.3(7) . . ?
C14B C9 C8B 138.7(18) . . ?
C9 C14B H14B 119.6 . . ?
C13B C14B C9 120.7(11) . . ?
C13B C14B H14B 119.6 . . ?
C14B C13B H13B 118.7 . . ?
C14B C13B C12 122.7(12) . . ?
C12 C13B H13B 118.7 . . ?
N2 C12 C11A 122.3(5) . . ?
N2 C12 C13A 121.4(5) . . ?
N2 C12 C11B 121.6(6) . . ?
N2 C12 C13B 120.1(6) . . ?
C11A C12 C13A 116.3(6) . . ?
C13B C12 C11B 118.3(8) . . ?
N2 C15B H15D 109.5 . . ?
N2 C15B H15E 109.5 . . ?
N2 C15B H15F 109.5 . . ?
H15D C15B H15E 109.5 . . ?
H15D C15B H15F 109.5 . . ?
H15E C15B H15F 109.5 . . ?
N2 C16B H16D 109.5 . . ?
N2 C16B H16E 109.5 . . ?
N2 C16B H16F 109.5 . . ?
H16D C16B H16E 109.5 . . ?
H16D C16B H16F 109.5 . . ?
H16E C16B H16F 109.5 . . ?

loop_
_geom_bond_atom_site_label_1
_geom_bond_atom_site_label_2
_geom_bond_distance
_geom_bond_site_symmetry_2
_geom_bond_publ_flag
N1 O1A 1.233(10) . ?
N1 O2A 1.209(10) . ?
N1 O1B 1.294(14) . ?
N1 O2B 1.168(14) . ?
N1 C1 1.460(4) . ?
N2 C15A 1.439(12) . ?
N2 C16A 1.451(14) . ?
N2 C12 1.379(4) . ?
N2 C15B 1.440(15) . ?
N2 C16B 1.453(17) . ?
C2A H2A 0.9300 . ?
C2A C3A 1.342(13) . ?
C2A C1 1.357(10) . ?
C3A H3A 0.9300 . ?
C3A C4 1.440(9) . ?
C5A H5A 0.9300 . ?
C5A C6A 1.388(13) . ?
C5A C4 1.435(11) . ?
C6A H6A 0.9300 . ?
C6A C1 1.399(9) . ?
C7A H7A 0.9300 . ?
C7A C8A 1.304(7) . ?
C7A C4 1.467(6) . ?
C8A H8A 0.9300 . ?
C8A C9 1.436(6) . ?
C10A H10A 0.9300 . ?
C10A C11A 1.421(12) . ?
C10A C9 1.342(10) . ?
C11A H11A 0.9300 . ?
C11A C12 1.397(9) . ?
C13A H13A 0.9300 . ?
C13A C14A 1.408(12) . ?
C13A C12 1.422(10) . ?
C14A H14A 0.9300 . ?
C14A C9 1.351(10) . ?
C15A H15A 0.9600 . ?
C15A H15B 0.9600 . ?
C15A H15C 0.9600 . ?
C16A H16A 0.9600 . ?
C16A H16B 0.9600 . ?
C16A H16C 0.9600 . ?
C3B H3B 0.9300 . ?
C3B C2B 1.420(14) . ?
C3B C4 1.352(16) . ?
C2B H2B 0.9300 . ?
C2B C1 1.378(14) . ?
C1 C6B 1.385(16) . ?
C6B H6B 0.9300 . ?
C6B C5B 1.441(13) . ?
C5B H5B 0.9300 . ?
C5B C4 1.326(14) . ?
C4 C7B 1.474(16) . ?
C7B H7B 0.9300 . ?
C7B C8B 1.28(2) . ?
C8B H8B 0.9300 . ?
C8B C9 1.492(17) . ?
C11B H11B 0.9300 . ?
C11B C10B 1.370(15) . ?
C11B C12 1.406(14) . ?
C10B H10B 0.9300 . ?
C10B C9 1.482(12) . ?
C9 C14B 1.483(14) . ?
C14B H14B 0.9300 . ?
C14B C13B 1.338(16) . ?
C13B H13B 0.9300 . ?
C13B C12 1.405(14) . ?
C15B H15D 0.9600 . ?
C15B H15E 0.9600 . ?
C15B H15F 0.9600 . ?
C16B H16D 0.9600 . ?
C16B H16E 0.9600 . ?
C16B H16F 0.9600 . ?

loop_
_geom_torsion_atom_site_label_1
_geom_torsion_atom_site_label_2
_geom_torsion_atom_site_label_3
_geom_torsion_atom_site_label_4
_geom_torsion
_geom_torsion_site_symmetry_1
_geom_torsion_site_symmetry_2
_geom_torsion_site_symmetry_3
_geom_torsion_site_symmetry_4
_geom_torsion_publ_flag
N1 C1 C6B C5B -178.9(9) . . . . ?
O1A N1 C1 C2A -176.3(9) . . . . ?
O1A N1 C1 C6A 1.1(10) . . . . ?
O2A N1 C1 C2A 3.2(11) . . . . ?
O2A N1 C1 C6A -179.3(10) . . . . ?
C2A C3A C4 C5A 1.2(11) . . . . ?
C2A C3A C4 C7A -179.8(8) . . . . ?
C3A C2A C1 N1 179.5(7) . . . . ?
C3A C2A C1 C6A 2.1(12) . . . . ?
C5A C6A C1 N1 179.6(6) . . . . ?
C5A C6A C1 C2A -3.0(11) . . . . ?
C6A C5A C4 C3A -2.2(11) . . . . ?
C6A C5A C4 C7A 179.0(8) . . . . ?
C7A C8A C9 C10A -20.0(13) . . . . ?
C7A C8A C9 C14A 161.9(8) . . . . ?
C8A C7A C4 C3A -161.0(8) . . . . ?
C8A C7A C4 C5A 17.8(14) . . . . ?
C10A C11A C12 N2 179.3(6) . . . . ?
C10A C11A C12 C13A -0.7(10) . . . . ?
C11A C10A C9 C8A -179.5(8) . . . . ?
C11A C10A C9 C14A -1.5(11) . . . . ?
C13A C14A C9 C8A -179.6(8) . . . . ?
C13A C14A C9 C10A 2.2(11) . . . . ?
C14A C13A C12 N2 -178.5(7) . . . . ?
C14A C13A C12 C11A 1.5(11) . . . . ?
C15A N2 C12 C11A 166.8(8) . . . . ?
C15A N2 C12 C13A -13.2(10) . . . . ?
C16A N2 C12 C11A 8.0(14) . . . . ?
C16A N2 C12 C13A -172.0(12) . . . . ?
O1B N1 C1 C2B 172.1(10) . . . . ?
O1B N1 C1 C6B -7.7(11) . . . . ?
O2B N1 C1 C2B 3.0(13) . . . . ?
O2B N1 C1 C6B -176.8(11) . . . . ?
C3B C2B C1 N1 178.6(9) . . . . ?
C3B C2B C1 C6B -1.7(16) . . . . ?
C3B C4 C7B C8B -80(4) . . . . ?
C2B C3B C4 C5B -4.9(17) . . . . ?
C2B C3B C4 C7B -148(2) . . . . ?
C2B C1 C6B C5B 1.4(15) . . . . ?
C1 C2A C3A C4 -1.2(12) . . . . ?
C1 C6B C5B C4 -2.9(17) . . . . ?
C6B C5B C4 C3B 4.6(17) . . . . ?
C6B C5B C4 C7B 159(2) . . . . ?
C5B C4 C7B C8B 133(3) . . . . ?
C4 C5A C6A C1 3.1(11) . . . . ?
C4 C7A C8A C9 -177.5(11) . . . . ?
C4 C3B C2B C1 3.5(18) . . . . ?
C4 C7B C8B C9 -178(4) . . . . ?
C7B C8B C9 C10B -135(4) . . . . ?
C7B C8B C9 C14B 69(6) . . . . ?
C8B C9 C14B C13B 155(3) . . . . ?
C11B C10B C9 C8B -165(2) . . . . ?
C11B C10B C9 C14B -2.4(17) . . . . ?
C10B C11B C12 N2 -179.5(11) . . . . ?
C10B C11B C12 C13B 2.3(18) . . . . ?
C10B C9 C14B C13B 1.8(17) . . . . ?
C9 C10A C11A C12 0.8(12) . . . . ?
C9 C14B C13B C12 1(2) . . . . ?
C14B C13B C12 N2 178.9(12) . . . . ?
C14B C13B C12 C11B -2.9(19) . . . . ?
C12 C13A C14A C9 -2.3(12) . . . . ?
C12 C11B C10B C9 0(2) . . . . ?
C15B N2 C12 C11B -162.6(12) . . . . ?
C15B N2 C12 C13B 15.6(13) . . . . ?
C16B N2 C12 C11B -15.0(15) . . . . ?
C16B N2 C12 C13B 163.2(14) . . . . ?

loop_
_exptl_oxdiff_crystal_face_indexfrac_h
_exptl_oxdiff_crystal_face_indexfrac_k
_exptl_oxdiff_crystal_face_indexfrac_l
_exptl_oxdiff_crystal_face_x
_exptl_oxdiff_crystal_face_y
_exptl_oxdiff_crystal_face_z
-0.0061 -0.9972 -5.8840 0.1178 -0.1216 -0.6062
-2.9998 -1.0027 -2.3350 0.5547 -0.6510 -0.1521
0.0061 0.9972 5.8840 -0.1178 0.1216 0.6062
2.9998 1.0027 2.3350 -0.5547 0.6510 0.1521
-0.0006 -0.9999 0.0344 0.1770 0.0973 -0.0534
0.0006 0.9999 -0.0344 -0.1770 -0.0973 0.0534
